data_1508223
loop_
_publ_author_name
'Chena, Sheng-Chun'
'Qina, Rui-Rui'
'Zhanga, Zhi-Hui'
'Qina, Jing'
'Gaob, Hai-Bo'
'Suna, Fu-An'
Hea,Ming-Yang
'Chen, Qun'

_publ_section_title
;
 Solvent-regulated assembly of three new polymeric Cd^II^
 5-fluoroisophthalates with mono-, di-, and trinuclear nodes: Syntheses,
 structures, and luminescent properties
;
_journal_name_full
;
Inorganica Chimica Acta
;
_journal_page_first 61
_journal_page_last 69
_journal_paper_doi 10.1016/j.ica.2012.04.009
_journal_volume 390
_journal_year 2012
_chemical_formula_sum 'C44 H52 Cd4 F4 N4 O26'
_chemical_formula_weight 1578.50
_space_group_IT_number 2
_symmetry_cell_setting triclinic
_symmetry_space_group_name_Hall '-P 1'
_symmetry_space_group_name_H-M 'P -1'
_atom_sites_solution_hydrogens geom
_atom_sites_solution_primary direct
_atom_sites_solution_secondary difmap
_cell_angle_alpha 114.579(3)
_cell_angle_beta 91.172(3)
_cell_angle_gamma 91.630(3)
_cell_formula_units_Z 1
_cell_length_a 9.7958(15)
_cell_length_b 11.9927(19)
_cell_length_c 13.362(2)
_cell_measurement_reflns_used 6293
_cell_measurement_temperature 296(2)
_cell_measurement_theta_max 30.22
_cell_measurement_theta_min 2.63
_cell_volume 1426.0(4)
_computing_cell_refinement 'Bruker SMART'
_computing_data_collection 'Bruker SMART'
_computing_data_reduction 'Bruker SAINT'
_computing_molecular_graphics 'Bruker SHELXTL'
_computing_publication_material 'Bruker SHELXTL'
_computing_structure_refinement 'SHELXL-97 (Sheldrick, 1997)'
_computing_structure_solution 'SHELXS-97 (Sheldrick, 1990)'
_diffrn_ambient_temperature 296(2)
_diffrn_measured_fraction_theta_full 0.987
_diffrn_measured_fraction_theta_max 0.987
_diffrn_measurement_device_type 'CCD area detector'
_diffrn_measurement_method 'phi and omega scans'
_diffrn_radiation_monochromator graphite
_diffrn_radiation_source 'fine-focus sealed tube'
_diffrn_radiation_type MoK\a
_diffrn_radiation_wavelength 0.71073
_diffrn_reflns_av_R_equivalents 0.0176
_diffrn_reflns_av_sigmaI/netI 0.0318
_diffrn_reflns_limit_h_max 11
_diffrn_reflns_limit_h_min -11
_diffrn_reflns_limit_k_max 12
_diffrn_reflns_limit_k_min -14
_diffrn_reflns_limit_l_max 15
_diffrn_reflns_limit_l_min -15
_diffrn_reflns_number 7982
_diffrn_reflns_theta_full 25.00
_diffrn_reflns_theta_max 25.00
_diffrn_reflns_theta_min 1.68
_exptl_absorpt_coefficient_mu 1.570
_exptl_absorpt_correction_T_max 0.7873
_exptl_absorpt_correction_T_min 0.7442
_exptl_absorpt_correction_type multi-scan
_exptl_absorpt_process_details sadabs
_exptl_crystal_colour colourless
_exptl_crystal_density_diffrn 1.838
_exptl_crystal_density_method 'not measured'
_exptl_crystal_description block
_exptl_crystal_F_000 780
_exptl_crystal_size_max 0.20
_exptl_crystal_size_mid 0.20
_exptl_crystal_size_min 0.16
_refine_diff_density_max 1.334
_refine_diff_density_min -1.393
_refine_diff_density_rms 0.275
_refine_ls_extinction_method none
_refine_ls_goodness_of_fit_ref 1.136
_refine_ls_hydrogen_treatment constr
_refine_ls_matrix_type full
_refine_ls_number_parameters 377
_refine_ls_number_reflns 4965
_refine_ls_number_restraints 19
_refine_ls_restrained_S_all 1.137
_refine_ls_R_factor_all 0.0533
_refine_ls_R_factor_gt 0.0445
_refine_ls_shift/su_max 0.001
_refine_ls_shift/su_mean 0.000
_refine_ls_structure_factor_coef Fsqd
_refine_ls_weighting_details 'calc w=1/[\s^2^(Fo^2^)+(0.1381P)^2^+1.7213P] where P=(Fo^2^+2Fc^2^)/3'
_refine_ls_weighting_scheme calc
_refine_ls_wR_factor_gt 0.1533
_refine_ls_wR_factor_ref 0.1878
_reflns_number_gt 4451
_reflns_number_total 4965
_reflns_threshold_expression >2sigma(I)
_cod_data_source_file ICA-2012-390-61-69-3.cif
_cod_data_source_block 3
_cod_database_code 1508223

loop_
_symmetry_equiv_pos_as_xyz
'x, y, z'
'-x, -y, -z'

loop_
_atom_site_label
_atom_site_type_symbol
_atom_site_fract_x
_atom_site_fract_y
_atom_site_fract_z
_atom_site_U_iso_or_equiv
_atom_site_adp_type
_atom_site_occupancy
_atom_site_symmetry_multiplicity
_atom_site_calc_flag
_atom_site_refinement_flags
C9 C 0.5179(7) 1.1046(6) 0.3127(5) 0.0395(13) Uani 1 1 d .
Cd1 Cd 0.5000 1.0000 0.5000 0.0275(2) Uani 1 2 d S
Cd2 Cd 0.44880(4) 0.81372(3) 0.19763(3) 0.0270(2) Uani 1 1 d .
Cd3 Cd 0.0000 0.5000 0.0000 0.0690(3) Uani 1 2 d S
C1 C 0.2108(6) 0.8565(6) 0.3374(7) 0.0465(16) Uani 1 1 d .
C2 C 0.0739(6) 0.8441(6) 0.3824(5) 0.0363(13) Uani 1 1 d .
C3 C -0.0478(5) 0.8272(5) 0.3215(4) 0.0289(11) Uani 1 1 d .
H3 H -0.0450 0.8200 0.2495 0.035 Uiso 1 1 calc R
C4 C -0.1709(5) 0.8210(5) 0.3647(4) 0.0310(11) Uani 1 1 d .
C5 C -0.1756(6) 0.8264(6) 0.4698(5) 0.0430(14) Uani 1 1 d .
H5 H -0.2588 0.8206 0.5000 0.052 Uiso 1 1 calc R
C6 C -0.0551(8) 0.8406(8) 0.5287(6) 0.0549(18) Uani 1 1 d .
C7 C 0.0686(6) 0.8516(7) 0.4883(6) 0.0453(15) Uani 1 1 d .
H7 H 0.1482 0.8641 0.5312 0.054 Uiso 1 1 calc R
C8 C -0.3025(5) 0.8121(5) 0.3019(4) 0.0265(11) Uani 1 1 d .
C10 C 0.4457(7) 0.7830(5) -0.2934(5) 0.0385(13) Uani 1 1 d .
C11 C 0.4464(6) 0.7871(5) -0.1890(5) 0.0348(12) Uani 1 1 d .
H11 H 0.4687 0.8609 -0.1291 0.042 Uiso 1 1 calc R
C12 C 0.4146(7) 0.6836(5) -0.1714(5) 0.0365(13) Uani 1 1 d .
C13 C 0.3788(10) 0.5734(6) -0.2618(6) 0.055(2) Uani 1 1 d .
H13 H 0.3580 0.5022 -0.2526 0.067 Uiso 1 1 calc R
C14 C 0.3752(11) 0.5737(7) -0.3632(6) 0.069(3) Uani 1 1 d .
C15 C 0.4087(9) 0.6729(7) -0.3847(5) 0.0559(19) Uani 1 1 d .
H15 H 0.4072 0.6678 -0.4561 0.067 Uiso 1 1 calc R
C16 C 0.4213(7) 0.6857(6) -0.0579(5) 0.0386(14) Uani 1 1 d .
C17 C 0.075(2) 0.4887(19) 0.2155(17) 0.146(6) Uani 1 1 d U
H17 H -0.0197 0.4929 0.2161 0.175 Uiso 1 1 calc R
C18 C 0.240(2) 0.393(2) 0.288(2) 0.216(11) Uani 1 1 d DU
H18A H 0.2873 0.3785 0.2216 0.324 Uiso 1 1 d R
H18B H 0.2214 0.3168 0.2930 0.324 Uiso 1 1 d R
H18C H 0.2965 0.4462 0.3504 0.324 Uiso 1 1 d R
C19 C 0.029(4) 0.439(3) 0.365(3) 0.259(14) Uani 1 1 d U
H19A H -0.0143 0.3588 0.3352 0.389 Uiso 1 1 calc R
H19B H -0.0387 0.4999 0.3837 0.389 Uiso 1 1 calc R
H19C H 0.0828 0.4509 0.4300 0.389 Uiso 1 1 calc R
C20 C 0.8405(18) 1.079(3) 0.007(3) 0.263(19) Uani 1 1 d .
H20 H 0.8134 1.0596 -0.0654 0.315 Uiso 1 1 calc R
C21 C 0.852(3) 1.021(2) 0.1639(17) 0.184(10) Uani 1 1 d .
H21A H 0.7741 1.0505 0.2087 0.275 Uiso 1 1 calc R
H21B H 0.9291 1.0768 0.1967 0.275 Uiso 1 1 calc R
H21C H 0.8722 0.9413 0.1582 0.275 Uiso 1 1 calc R
C22 C 0.7441(19) 0.9015(17) 0.011(2) 0.213(13) Uani 1 1 d .
H22A H 0.7117 0.8809 -0.0629 0.320 Uiso 1 1 calc R
H22B H 0.6676 0.9088 0.0570 0.320 Uiso 1 1 calc R
H22C H 0.8010 0.8382 0.0124 0.320 Uiso 1 1 calc R
F1 F -0.0587(6) 0.8497(7) 0.6329(4) 0.097(2) Uani 1 1 d .
F2 F 0.3375(10) 0.4653(5) -0.4505(4) 0.117(3) Uani 1 1 d .
N1 N 0.1144(15) 0.4506(11) 0.2871(10) 0.118(4) Uani 1 1 d D
N2 N 0.8209(7) 1.0150(8) 0.0514(8) 0.076(2) Uani 1 1 d .
O1 O 0.3068(5) 0.8980(6) 0.4060(6) 0.0758(18) Uani 1 1 d .
O2 O 0.2222(4) 0.8237(5) 0.2363(5) 0.0536(12) Uani 1 1 d .
O3 O -0.3032(4) 0.7767(4) 0.2015(3) 0.0403(10) Uani 1 1 d .
O4 O -0.4099(4) 0.8419(4) 0.3537(3) 0.0409(10) Uani 1 1 d .
O5 O 0.5180(7) 1.1184(5) 0.4109(4) 0.0698(17) Uani 1 1 d .
O6 O 0.4887(6) 1.0087(4) 0.2298(4) 0.0503(12) Uani 1 1 d .
O7 O 0.4338(5) 0.7865(4) 0.0212(3) 0.0423(10) Uani 1 1 d .
O8 O 0.4148(8) 0.5836(5) -0.0506(5) 0.080(2) Uani 1 1 d .
O9 O 0.4133(6) 0.6138(4) 0.1721(5) 0.0658(15) Uani 1 1 d .
H9B H 0.4441 0.5688 0.1128 0.099 Uiso 1 1 d R
H9A H 0.4327 0.6059 0.2287 0.099 Uiso 1 1 d R
O10 O 0.1095(13) 0.5151(9) 0.1604(8) 0.126(4) Uani 1 1 d .
O11 O 0.1881(9) 0.4427(6) -0.0886(8) 0.117(3) Uani 1 1 d .
H11A H 0.2446 0.4388 -0.0441 0.176 Uiso 1 1 d R
H11B H 0.1515 0.3776 -0.1384 0.176 Uiso 1 1 d R
O12 O -0.0604(7) 0.3040(5) -0.0517(5) 0.0704(17) Uani 1 1 d .
H12A H -0.0506 0.2578 -0.1165 0.106 Uiso 1 1 d R
H12B H -0.1032 0.2816 -0.0107 0.106 Uiso 1 1 d R
O13 O 0.9144(9) 1.1971(8) 0.0811(8) 0.104(3) Uani 1 1 d .

loop_
_atom_site_aniso_label
_atom_site_aniso_U_11
_atom_site_aniso_U_22
_atom_site_aniso_U_33
_atom_site_aniso_U_23
_atom_site_aniso_U_13
_atom_site_aniso_U_12
C9 0.050(4) 0.038(3) 0.034(3) 0.019(3) 0.004(3) 0.003(3)
Cd1 0.0215(3) 0.0403(4) 0.0218(3) 0.0141(3) 0.0009(2) 0.0003(2)
Cd2 0.0207(3) 0.0363(3) 0.0258(3) 0.0150(2) -0.00081(17) -0.00037(18)
Cd3 0.1092(8) 0.0398(4) 0.0583(5) 0.0189(4) 0.0317(5) 0.0122(4)
C1 0.017(3) 0.043(3) 0.079(5) 0.026(3) 0.003(3) 0.002(2)
C2 0.019(3) 0.042(3) 0.046(3) 0.016(3) -0.004(2) 0.003(2)
C3 0.024(3) 0.035(3) 0.027(3) 0.012(2) 0.000(2) 0.002(2)
C4 0.022(3) 0.033(3) 0.031(3) 0.006(2) -0.003(2) 0.002(2)
C5 0.030(3) 0.060(4) 0.041(3) 0.023(3) 0.003(3) 0.007(3)
C6 0.051(4) 0.081(5) 0.034(3) 0.026(3) -0.008(3) 0.010(4)
C7 0.028(3) 0.063(4) 0.046(4) 0.026(3) -0.013(3) 0.000(3)
C8 0.020(2) 0.030(3) 0.031(3) 0.015(2) -0.001(2) -0.003(2)
C10 0.052(4) 0.036(3) 0.028(3) 0.015(2) 0.003(2) -0.001(3)
C11 0.040(3) 0.033(3) 0.027(3) 0.007(2) -0.002(2) 0.003(2)
C12 0.048(3) 0.035(3) 0.029(3) 0.016(2) 0.002(2) 0.000(3)
C13 0.092(6) 0.036(3) 0.039(4) 0.017(3) -0.005(4) -0.007(4)
C14 0.128(8) 0.033(3) 0.031(4) 0.001(3) -0.007(4) -0.014(4)
C15 0.093(6) 0.046(4) 0.028(3) 0.014(3) -0.001(3) -0.005(4)
C16 0.043(3) 0.044(3) 0.037(3) 0.026(3) 0.002(3) -0.003(3)
C17 0.151(10) 0.157(10) 0.147(10) 0.083(8) -0.029(8) 0.000(8)
C18 0.205(14) 0.227(14) 0.206(13) 0.080(9) -0.003(9) 0.033(9)
C19 0.265(17) 0.268(17) 0.256(17) 0.120(11) 0.007(10) 0.019(10)
C20 0.109(11) 0.35(3) 0.56(5) 0.41(4) 0.20(2) 0.148(17)
C21 0.23(2) 0.22(2) 0.141(16) 0.110(16) 0.003(15) 0.088(19)
C22 0.109(13) 0.116(13) 0.38(4) 0.064(18) 0.040(18) -0.032(10)
F1 0.077(3) 0.178(6) 0.049(3) 0.060(3) -0.012(2) 0.011(4)
F2 0.235(9) 0.045(3) 0.048(3) 0.000(2) -0.029(4) -0.039(4)
N1 0.145(10) 0.115(8) 0.100(8) 0.051(7) -0.029(7) 0.009(7)
N2 0.040(3) 0.094(6) 0.114(7) 0.063(5) -0.002(4) -0.002(3)
O1 0.022(2) 0.086(4) 0.115(5) 0.038(4) -0.020(3) -0.011(2)
O2 0.029(2) 0.062(3) 0.077(4) 0.035(3) 0.017(2) 0.001(2)
O3 0.028(2) 0.055(3) 0.032(2) 0.0123(19) -0.0011(16) 0.0052(18)
O4 0.0192(18) 0.056(3) 0.035(2) 0.0062(18) 0.0016(16) 0.0093(17)
O5 0.127(5) 0.052(3) 0.040(3) 0.029(2) 0.008(3) -0.012(3)
O6 0.071(3) 0.036(2) 0.043(3) 0.017(2) -0.005(2) -0.006(2)
O7 0.059(3) 0.046(2) 0.025(2) 0.0181(19) -0.0011(19) -0.001(2)
O8 0.151(6) 0.049(3) 0.053(3) 0.034(3) 0.007(4) 0.007(3)
O9 0.059(3) 0.039(3) 0.090(4) 0.019(3) -0.019(3) 0.002(2)
O10 0.198(11) 0.117(7) 0.090(6) 0.071(6) 0.009(6) -0.002(7)
O11 0.120(6) 0.041(3) 0.156(8) 0.004(4) 0.070(6) 0.005(4)
O12 0.099(5) 0.048(3) 0.067(4) 0.027(3) 0.022(3) -0.005(3)
O13 0.105(6) 0.106(6) 0.132(7) 0.081(6) 0.003(5) -0.022(5)

loop_
_atom_type_symbol
_atom_type_description
_atom_type_scat_dispersion_real
_atom_type_scat_dispersion_imag
_atom_type_scat_source
C C 0.0033 0.0016 'International Tables Vol C Tables 4.2.6.8 and 6.1.1.4'
H H 0.0000 0.0000 'International Tables Vol C Tables 4.2.6.8 and 6.1.1.4'
O O 0.0106 0.0060 'International Tables Vol C Tables 4.2.6.8 and 6.1.1.4'
N N 0.0061 0.0033 'International Tables Vol C Tables 4.2.6.8 and 6.1.1.4'
Cd Cd -0.8075 1.2024 'International Tables Vol C Tables 4.2.6.8 and 6.1.1.4'
F F 0.0171 0.0103 'International Tables Vol C Tables 4.2.6.8 and 6.1.1.4'

loop_
_geom_angle_atom_site_label_1
_geom_angle_atom_site_label_2
_geom_angle_atom_site_label_3
_geom_angle
_geom_angle_site_symmetry_1
_geom_angle_site_symmetry_3
O6 C9 O5 126.8(6) . .
O6 C9 C10 116.6(5) . 2_675
O5 C9 C10 116.5(5) . 2_675
O5 Cd1 O5 180.000(1) 2_676 .
O5 Cd1 O1 94.6(2) 2_676 2_676
O5 Cd1 O1 85.4(2) . 2_676
O5 Cd1 O1 85.4(2) 2_676 .
O5 Cd1 O1 94.6(2) . .
O1 Cd1 O1 180.000(1) 2_676 .
O5 Cd1 O4 89.9(2) 2_676 2_576
O5 Cd1 O4 90.1(2) . 2_576
O1 Cd1 O4 79.0(2) 2_676 2_576
O1 Cd1 O4 101.0(2) . 2_576
O5 Cd1 O4 90.10(19) 2_676 1_655
O5 Cd1 O4 89.9(2) . 1_655
O1 Cd1 O4 101.0(2) 2_676 1_655
O1 Cd1 O4 79.0(2) . 1_655
O4 Cd1 O4 180.000(1) 2_576 1_655
O6 Cd2 O7 83.64(17) . .
O6 Cd2 O2 98.27(19) . .
O7 Cd2 O2 99.77(19) . .
O6 Cd2 O9 177.23(19) . .
O7 Cd2 O9 98.8(2) . .
O2 Cd2 O9 82.5(2) . .
O6 Cd2 O4 89.82(17) . 1_655
O7 Cd2 O4 148.16(16) . 1_655
O2 Cd2 O4 112.01(18) . 1_655
O9 Cd2 O4 87.42(19) . 1_655
O6 Cd2 O3 92.22(18) . 1_655
O7 Cd2 O3 96.42(16) . 1_655
O2 Cd2 O3 161.55(18) . 1_655
O9 Cd2 O3 86.30(17) . 1_655
O4 Cd2 O3 52.60(13) 1_655 1_655
O11 Cd3 O11 180.0(5) 2_565 .
O11 Cd3 O12 88.7(2) 2_565 2_565
O11 Cd3 O12 91.3(2) . 2_565
O11 Cd3 O12 91.3(2) 2_565 .
O11 Cd3 O12 88.7(2) . .
O12 Cd3 O12 180.000(1) 2_565 .
O11 Cd3 O10 89.7(4) 2_565 .
O11 Cd3 O10 90.3(4) . .
O12 Cd3 O10 86.9(3) 2_565 .
O12 Cd3 O10 93.1(3) . .
O11 Cd3 O10 90.3(4) 2_565 2_565
O11 Cd3 O10 89.7(4) . 2_565
O12 Cd3 O10 93.1(3) 2_565 2_565
O12 Cd3 O10 86.9(3) . 2_565
O10 Cd3 O10 180.0(5) . 2_565
O1 C1 O2 124.1(6) . .
O1 C1 C2 115.9(7) . .
O2 C1 C2 120.0(6) . .
C7 C2 C3 118.6(5) . .
C7 C2 C1 119.1(6) . .
C3 C2 C1 122.3(6) . .
C4 C3 C2 121.6(5) . .
C4 C3 H3 119.2 . .
C2 C3 H3 119.2 . .
C3 C4 C5 119.6(5) . .
C3 C4 C8 121.4(5) . .
C5 C4 C8 119.0(5) . .
C6 C5 C4 118.6(6) . .
C6 C5 H5 120.7 . .
C4 C5 H5 120.7 . .
F1 C6 C7 118.3(6) . .
F1 C6 C5 119.1(7) . .
C7 C6 C5 122.5(6) . .
C6 C7 C2 119.0(6) . .
C6 C7 H7 120.5 . .
C2 C7 H7 120.5 . .
O3 C8 O4 121.1(5) . .
O3 C8 C4 120.1(5) . .
O4 C8 C4 118.8(5) . .
C11 C10 C15 120.0(6) . .
C11 C10 C9 121.3(5) . 2_675
C15 C10 C9 118.7(5) . 2_675
C10 C11 C12 121.3(5) . .
C10 C11 H11 119.3 . .
C12 C11 H11 119.3 . .
C11 C12 C13 119.1(6) . .
C11 C12 C16 121.8(5) . .
C13 C12 C16 119.1(6) . .
C14 C13 C12 118.0(6) . .
C14 C13 H13 121.0 . .
C12 C13 H13 121.0 . .
C13 C14 C15 124.9(6) . .
C13 C14 F2 117.1(7) . .
C15 C14 F2 118.0(7) . .
C14 C15 C10 116.7(6) . .
C14 C15 H15 121.7 . .
C10 C15 H15 121.7 . .
O7 C16 O8 124.6(6) . .
O7 C16 C12 117.6(5) . .
O8 C16 C12 117.8(6) . .
O10 C17 N1 142(2) . .
O10 C17 H17 109.0 . .
N1 C17 H17 109.0 . .
N1 C18 H18A 109.7 . .
N1 C18 H18B 109.3 . .
H18A C18 H18B 109.5 . .
N1 C18 H18C 109.4 . .
H18A C18 H18C 109.5 . .
H18B C18 H18C 109.5 . .
N1 C19 H19A 109.5 . .
N1 C19 H19B 109.5 . .
H19A C19 H19B 109.5 . .
N1 C19 H19C 109.5 . .
H19A C19 H19C 109.5 . .
H19B C19 H19C 109.5 . .
N2 C20 O13 112(3) . .
N2 C20 H20 123.9 . .
O13 C20 H20 123.9 . .
N2 C21 H21A 109.5 . .
N2 C21 H21B 109.5 . .
H21A C21 H21B 109.5 . .
N2 C21 H21C 109.5 . .
H21A C21 H21C 109.5 . .
H21B C21 H21C 109.5 . .
N2 C22 H22A 109.5 . .
N2 C22 H22B 109.5 . .
H22A C22 H22B 109.5 . .
N2 C22 H22C 109.5 . .
H22A C22 H22C 109.5 . .
H22B C22 H22C 109.5 . .
C17 N1 C19 124(2) . .
C17 N1 C18 126.1(19) . .
C19 N1 C18 109(2) . .
C20 N2 C22 128(2) . .
C20 N2 C21 135(2) . .
C22 N2 C21 96.3(17) . .
C1 O1 Cd1 163.7(6) . .
C1 O2 Cd2 109.0(4) . .
C8 O3 Cd2 90.8(3) . 1_455
C8 O4 Cd1 141.5(4) . 1_455
C8 O4 Cd2 95.4(3) . 1_455
Cd1 O4 Cd2 105.85(16) 1_455 1_455
C9 O5 Cd1 137.2(4) . .
C9 O6 Cd2 135.2(4) . .
C16 O7 Cd2 124.4(4) . .
Cd2 O9 H9B 108.8 . .
Cd2 O9 H9A 110.6 . .
H9B O9 H9A 121.3 . .
C17 O10 Cd3 128.1(16) . .
H11B O11 Cd3 94.3 . .
H11B O11 H11A 120.5 . .
Cd3 O11 H11A 106.2 . .
H11B O11 H11B 0.0 . .
Cd3 O11 H11B 94.3 . .
H11A O11 H11B 120.5 . .
H12A O12 Cd3 117.0 . .
H12A O12 H12A 0.0 . .
Cd3 O12 H12A 117.0 . .
H12A O12 H12B 121.4 . .
Cd3 O12 H12B 120.7 . .
H12A O12 H12B 121.4 . .

loop_
_geom_bond_atom_site_label_1
_geom_bond_atom_site_label_2
_geom_bond_distance
_geom_bond_site_symmetry_2
C9 O6 1.241(8) .
C9 O5 1.252(8) .
C9 C10 1.509(8) 2_675
Cd1 O5 2.206(5) 2_676
Cd1 O5 2.206(5) .
Cd1 O1 2.269(5) 2_676
Cd1 O1 2.269(5) .
Cd1 O4 2.297(4) 2_576
Cd1 O4 2.297(4) 1_655
Cd2 O6 2.216(5) .
Cd2 O7 2.243(4) .
Cd2 O2 2.284(4) .
Cd2 O9 2.292(5) .
Cd2 O4 2.377(4) 1_655
Cd2 O3 2.485(4) 1_655
Cd3 O11 2.181(7) 2_565
Cd3 O11 2.181(7) .
Cd3 O12 2.215(5) 2_565
Cd3 O12 2.215(5) .
Cd3 O10 2.313(10) .
Cd3 O10 2.313(10) 2_565
C1 O1 1.237(9) .
C1 O2 1.249(9) .
C1 C2 1.508(8) .
C2 C7 1.382(9) .
C2 C3 1.390(8) .
C3 C4 1.362(8) .
C3 H3 0.9300 .
C4 C5 1.379(9) .
C4 C8 1.500(7) .
C5 C6 1.372(9) .
C5 H5 0.9300 .
C6 F1 1.352(8) .
C6 C7 1.362(10) .
C7 H7 0.9300 .
C8 O3 1.228(7) .
C8 O4 1.248(7) .
C10 C11 1.375(8) .
C10 C15 1.405(9) .
C10 C9 1.509(8) 2_675
C11 C12 1.385(8) .
C11 H11 0.9300 .
C12 C13 1.399(9) .
C12 C16 1.507(8) .
C13 C14 1.355(10) .
C13 H13 0.9300 .
C14 C15 1.369(11) .
C14 F2 1.371(8) .
C15 H15 0.9300 .
C16 O7 1.232(8) .
C16 O8 1.268(8) .
C17 O10 0.98(2) .
C17 N1 1.277(19) .
C17 H17 0.9300 .
C18 N1 1.431(10) .
C18 H18A 0.9600 .
C18 H18B 0.9600 .
C18 H18C 0.9600 .
C19 N1 1.39(3) .
C19 H19A 0.9600 .
C19 H19B 0.9600 .
C19 H19C 0.9600 .
C20 N2 1.163(15) .
C20 O13 1.50(3) .
C20 H20 0.9300 .
C21 N2 1.496(19) .
C21 H21A 0.9600 .
C21 H21B 0.9600 .
C21 H21C 0.9600 .
C22 N2 1.423(17) .
C22 H22A 0.9600 .
C22 H22B 0.9600 .
C22 H22C 0.9600 .
O3 Cd2 2.485(4) 1_455
O4 Cd1 2.297(4) 1_455
O4 Cd2 2.377(4) 1_455
O9 H9B 0.8201 .
O9 H9A 0.8202 .
O11 H11B 0.8500 .
O11 H11A 0.8209 .
O11 H11B 0.8500 .
O12 H12A 0.8209 .
O12 H12A 0.8209 .
O12 H12B 0.8201 .

loop_
_geom_torsion_atom_site_label_1
_geom_torsion_atom_site_label_2
_geom_torsion_atom_site_label_3
_geom_torsion_atom_site_label_4
_geom_torsion
_geom_torsion_site_symmetry_1
_geom_torsion_site_symmetry_4
O1 C1 C2 C7 -14.6(9) . .
O2 C1 C2 C7 164.2(6) . .
O1 C1 C2 C3 164.4(6) . .
O2 C1 C2 C3 -16.8(9) . .
C7 C2 C3 C4 1.6(9) . .
C1 C2 C3 C4 -177.4(6) . .
C2 C3 C4 C5 -2.7(9) . .
C2 C3 C4 C8 175.4(5) . .
C3 C4 C5 C6 1.3(10) . .
C8 C4 C5 C6 -176.9(6) . .
C4 C5 C6 F1 178.0(7) . .
C4 C5 C6 C7 1.2(12) . .
F1 C6 C7 C2 -179.2(7) . .
C5 C6 C7 C2 -2.3(12) . .
C3 C2 C7 C6 0.9(10) . .
C1 C2 C7 C6 179.9(7) . .
C3 C4 C8 O3 20.1(8) . .
C5 C4 C8 O3 -161.7(6) . .
C3 C4 C8 O4 -159.4(5) . .
C5 C4 C8 O4 18.7(8) . .
C15 C10 C11 C12 1.7(10) . .
C9 C10 C11 C12 -179.2(6) 2_675 .
C10 C11 C12 C13 -1.1(10) . .
C10 C11 C12 C16 177.1(6) . .
C11 C12 C13 C14 -0.8(12) . .
C16 C12 C13 C14 -179.1(8) . .
C12 C13 C14 C15 2.4(16) . .
C12 C13 C14 F2 -178.8(9) . .
C13 C14 C15 C10 -1.9(16) . .
F2 C14 C15 C10 179.4(9) . .
C11 C10 C15 C14 -0.2(12) . .
C9 C10 C15 C14 -179.4(8) 2_675 .
C11 C12 C16 O7 11.9(9) . .
C13 C12 C16 O7 -169.9(7) . .
C11 C12 C16 O8 -167.6(7) . .
C13 C12 C16 O8 10.6(10) . .
O10 C17 N1 C19 170(3) . .
O10 C17 N1 C18 -22(5) . .
O13 C20 N2 C22 174.0(13) . .
O13 C20 N2 C21 0(2) . .
O2 C1 O1 Cd1 38(2) . .
C2 C1 O1 Cd1 -143.1(17) . .
O5 Cd1 O1 C1 -166(2) 2_676 .
O5 Cd1 O1 C1 14(2) . .
O1 Cd1 O1 C1 -6(100) 2_676 .
O4 Cd1 O1 C1 105(2) 2_576 .
O4 Cd1 O1 C1 -75(2) 1_655 .
O1 C1 O2 Cd2 12.1(9) . .
C2 C1 O2 Cd2 -166.6(5) . .
O6 Cd2 O2 C1 -85.7(5) . .
O7 Cd2 O2 C1 -170.6(4) . .
O9 Cd2 O2 C1 91.7(5) . .
O4 Cd2 O2 C1 7.5(5) 1_655 .
O3 Cd2 O2 C1 38.4(8) 1_655 .
O4 C8 O3 Cd2 3.2(5) . 1_455
C4 C8 O3 Cd2 -176.4(4) . 1_455
O3 C8 O4 Cd1 -127.3(6) . 1_455
C4 C8 O4 Cd1 52.2(8) . 1_455
O3 C8 O4 Cd2 -3.3(6) . 1_455
C4 C8 O4 Cd2 176.2(4) . 1_455
O6 C9 O5 Cd1 9.9(13) . .
C10 C9 O5 Cd1 -171.5(6) 2_675 .
O5 Cd1 O5 C9 -82(100) 2_676 .
O1 Cd1 O5 C9 128.7(9) 2_676 .
O1 Cd1 O5 C9 -51.3(9) . .
O4 Cd1 O5 C9 -152.4(8) 2_576 .
O4 Cd1 O5 C9 27.6(8) 1_655 .
O5 C9 O6 Cd2 -9.1(12) . .
C10 C9 O6 Cd2 172.3(5) 2_675 .
O7 Cd2 O6 C9 -176.3(7) . .
O2 Cd2 O6 C9 84.7(7) . .
O9 Cd2 O6 C9 -22(4) . .
O4 Cd2 O6 C9 -27.5(7) 1_655 .
O3 Cd2 O6 C9 -80.0(7) 1_655 .
O8 C16 O7 Cd2 0.2(10) . .
C12 C16 O7 Cd2 -179.2(4) . .
O6 Cd2 O7 C16 173.7(5) . .
O2 Cd2 O7 C16 -89.0(5) . .
O9 Cd2 O7 C16 -5.1(6) . .
O4 Cd2 O7 C16 94.3(6) 1_655 .
O3 Cd2 O7 C16 82.1(5) 1_655 .
N1 C17 O10 Cd3 151(2) . .
O11 Cd3 O10 C17 42(2) 2_565 .
O11 Cd3 O10 C17 -138(2) . .
O12 Cd3 O10 C17 131(2) 2_565 .
O12 Cd3 O10 C17 -49(2) . .
O10 Cd3 O10 C17 -57(100) 2_565 .
O11 Cd3 O11 H11B -35.7 2_565 .
O12 Cd3 O11 H11B -147.2 2_565 .
O12 Cd3 O11 H11B 32.8 . .
O10 Cd3 O11 H11B 125.9 . .
O10 Cd3 O11 H11B -54.1 2_565 .
O11 Cd3 O12 H12A 134.1 2_565 .
O11 Cd3 O12 H12A -45.9 . .
O12 Cd3 O12 H12A 44.2 2_565 .
O10 Cd3 O12 H12A -136.1 . .
O10 Cd3 O12 H12A 43.9 2_565 .
